data_4321169
loop_
_publ_author_name
'Kent D. Redwine'
'William L. Wilson'
'Donald G. Moses'
'Vincent J. Catalano'
'John H. Nelson'

_publ_section_title
;
 Cooperative Diastereoselectivity of Palladium- and Platinum-Promoted
 Intramolecular [4+2] Diels-Alder Cycloaddition Reactions of
 3,4-Dimethyl-1-phenylphosphole
;
_journal_name_full 'Inorganic Chemistry'
_journal_page_first 3392
_journal_page_last 3402
_journal_paper_doi 10.1021/ic990885j
_journal_volume 39
_journal_year 2000
_chemical_formula_sum 'C44 H53 F12 N2 O2 P4 Pd'
_chemical_formula_weight 1100.16
_chemical_name_common 6a
_chemical_name_systematic
;
 ?
;
_space_group_IT_number 2
_symmetry_cell_setting triclinic
_symmetry_space_group_name_Hall '-P 1'
_symmetry_space_group_name_H-M 'P -1'
_atom_sites_solution_hydrogens geom
_atom_sites_solution_primary direct
_atom_sites_solution_secondary difmap
_audit_creation_method SHELXL
_cell_angle_alpha 74.937(6)
_cell_angle_beta 83.354(9)
_cell_angle_gamma 84.189(9)
_cell_formula_units_Z 2
_cell_length_a 10.384(2)
_cell_length_b 11.9120(11)
_cell_length_c 21.260(2)
_cell_measurement_reflns_used 28
_cell_measurement_temperature 298(2)
_cell_measurement_theta_max 12.51
_cell_measurement_theta_min 4.78
_cell_volume 2515.4(6)
_computing_cell_refinement 'Siemens XSCANS'
_computing_data_collection 'Siemens XSCANS'
_computing_data_reduction 'Siemens SHELXTL'
_computing_molecular_graphics 'Siemens SHELXTL'
_computing_publication_material 'Siemens SHELXTL'
_computing_structure_refinement 'SHELXL-93 (Sheldrick, 1993)'
_computing_structure_solution 'SHELXS-86 (Sheldrick, 1990)'
_diffrn_ambient_temperature 298(2)
_diffrn_measurement_device 'Siemens P4'
_diffrn_measurement_method '\w scans'
_diffrn_radiation_monochromator graphite
_diffrn_radiation_source 'fine-focus sealed tube'
_diffrn_radiation_type MoK\a
_diffrn_radiation_wavelength 0.71073
_diffrn_reflns_av_R_equivalents 0.0193
_diffrn_reflns_av_sigmaI/netI 0.0399
_diffrn_reflns_limit_h_max 12
_diffrn_reflns_limit_h_min -1
_diffrn_reflns_limit_k_max 13
_diffrn_reflns_limit_k_min -16
_diffrn_reflns_limit_l_max 25
_diffrn_reflns_limit_l_min -25
_diffrn_reflns_number 10392
_diffrn_reflns_theta_max 29.94
_diffrn_reflns_theta_min 1.78
_diffrn_standards_interval_count 97
_diffrn_standards_number 3
_exptl_absorpt_coefficient_mu 0.577
_exptl_absorpt_correction_T_max 0.9027
_exptl_absorpt_correction_T_min 0.8116
_exptl_absorpt_correction_type empirical
_exptl_crystal_colour colorless
_exptl_crystal_density_diffrn 1.453
_exptl_crystal_description plate
_exptl_crystal_F_000 1122
_exptl_crystal_size_max .38
_exptl_crystal_size_mid .65
_exptl_crystal_size_min .42
_refine_diff_density_max 1.188
_refine_diff_density_min -0.419
_refine_diff_density_rms 0.111
_refine_ls_extinction_method none
_refine_ls_goodness_of_fit_all 0.990
_refine_ls_goodness_of_fit_obs 1.030
_refine_ls_matrix_type full
_refine_ls_number_parameters 622
_refine_ls_number_reflns 8323
_refine_ls_number_restraints 0
_refine_ls_restrained_S_all 1.001
_refine_ls_restrained_S_obs 1.030
_refine_ls_R_factor_all 0.0832
_refine_ls_R_factor_obs 0.0638
_refine_ls_shift/esd_max -15.000
_refine_ls_shift/esd_mean 0.200
_refine_ls_structure_factor_coef Fsqd
_refine_ls_weighting_details 'w=1/[\s^2^(Fo^2^)+(0.1208P)^2^+6.8484P] where P=(Fo^2^+2Fc^2^)/3'
_refine_ls_weighting_scheme calc
_refine_ls_wR_factor_all 0.2030
_refine_ls_wR_factor_obs 0.1852
_reflns_number_observed 6990
_reflns_number_total 8798
_reflns_observed_criterion >2sigma(I)
_cod_data_source_file ic990885j_9.cif
_cod_data_source_block jhn190a
_cod_depositor_comments
;
The following automatic conversions were performed:

'_refine_ls_weighting_scheme' value 'calc
w=1/[\s^2^(Fo^2^)+(0.1208P)^2^+6.8484P] where P=(Fo^2^+2Fc^2^)/3' was
changed to 'calc'. New tag '_refine_ls_weighting_details' was
created. The value of the new tag was set to
'w=1/[\s^2^(Fo^2^)+(0.1208P)^2^+6.8484P] where P=(Fo^2^+2Fc^2^)/3'.

Automatic conversion script
Id: cif_fix_values 3143 2015-03-26 13:38:13Z robertas 
;
_cod_original_cell_volume 2515.3(5)
_cod_database_code 4321169

loop_
_symmetry_equiv_pos_as_xyz
'x, y, z'
'-x, -y, -z'

loop_
_atom_site_aniso_label
_atom_site_aniso_U_11
_atom_site_aniso_U_22
_atom_site_aniso_U_33
_atom_site_aniso_U_23
_atom_site_aniso_U_13
_atom_site_aniso_U_12
Pd1 0.0400(3) 0.0368(3) 0.0419(3) -0.0080(2) -0.0072(2) -0.0049(2)
P1 0.0424(9) 0.0368(8) 0.0427(9) -0.0091(7) -0.0042(7) -0.0041(7)
P2 0.0415(9) 0.0497(10) 0.0448(9) -0.0142(8) -0.0075(7) -0.0010(7)
N1 0.056(3) 0.043(3) 0.053(3) -0.009(3) -0.012(3) -0.004(3)
N2 0.050(3) 0.042(3) 0.058(3) -0.009(3) -0.016(3) -0.004(3)
C1 0.046(4) 0.049(4) 0.047(4) -0.013(3) -0.001(3) -0.009(3)
C2 0.039(4) 0.051(4) 0.070(5) -0.013(4) -0.002(3) -0.004(3)
C3 0.056(4) 0.048(4) 0.062(4) -0.016(3) -0.021(3) -0.006(3)
C4 0.057(4) 0.044(4) 0.047(4) -0.014(3) -0.007(3) -0.006(3)
C5 0.066(5) 0.044(4) 0.064(5) -0.013(3) -0.021(4) -0.007(3)
C6 0.053(4) 0.045(4) 0.066(5) -0.015(3) -0.010(4) -0.010(3)
C7 0.120(8) 0.054(5) 0.081(6) -0.024(4) -0.029(6) -0.017(5)
C8 0.080(6) 0.066(5) 0.084(6) -0.006(5) 0.000(5) -0.029(5)
C9 0.057(4) 0.047(4) 0.058(4) -0.015(3) -0.014(3) 0.002(3)
C10 0.069(5) 0.067(5) 0.072(5) -0.013(4) -0.033(4) 0.002(4)
C11 0.095(7) 0.062(5) 0.068(5) 0.000(4) -0.035(5) 0.004(5)
C12 0.092(6) 0.054(5) 0.059(5) 0.007(4) -0.027(5) -0.010(4)
C13 0.078(6) 0.057(5) 0.054(4) -0.002(4) -0.014(4) -0.018(4)
C14 0.045(4) 0.043(4) 0.054(4) -0.014(3) -0.010(3) 0.001(3)
C15 0.062(5) 0.047(4) 0.057(4) -0.003(3) -0.005(4) 0.000(3)
C16 0.084(6) 0.047(4) 0.065(5) -0.005(4) -0.017(5) 0.005(4)
C17 0.079(6) 0.068(6) 0.092(7) -0.031(5) -0.021(5) 0.033(5)
C18 0.058(5) 0.091(7) 0.080(6) -0.030(5) 0.004(4) 0.012(5)
C19 0.057(5) 0.060(5) 0.061(5) -0.015(4) 0.000(4) 0.005(4)
C20 0.048(4) 0.042(3) 0.044(4) -0.010(3) -0.007(3) -0.004(3)
C21 0.046(4) 0.061(4) 0.042(4) -0.014(3) -0.002(3) -0.002(3)
C22 0.060(4) 0.055(4) 0.049(4) -0.016(3) -0.005(3) -0.002(3)
C23 0.061(4) 0.055(4) 0.053(4) -0.023(3) -0.013(3) -0.007(3)
C24 0.058(5) 0.098(7) 0.065(5) -0.023(5) 0.009(4) -0.018(5)
C25 0.097(7) 0.095(7) 0.085(7) -0.053(6) 0.002(6) -0.001(6)
C26 0.043(4) 0.061(5) 0.055(4) -0.010(3) -0.010(3) 0.004(3)
C27 0.072(6) 0.067(5) 0.085(6) -0.017(5) -0.032(5) 0.008(4)
C28 0.099(8) 0.077(6) 0.092(7) -0.005(5) -0.035(6) 0.018(6)
C29 0.064(6) 0.118(9) 0.076(6) -0.001(6) -0.021(5) 0.026(6)
C30 0.047(5) 0.134(10) 0.079(6) -0.013(6) -0.024(4) 0.006(6)
C31 0.048(4) 0.098(7) 0.075(6) -0.007(5) -0.016(4) -0.012(4)
C32 0.040(4) 0.064(5) 0.050(4) -0.011(3) 0.004(3) 0.001(3)
C33 0.052(4) 0.063(5) 0.048(4) -0.006(3) 0.000(3) -0.009(3)
C34 0.047(4) 0.054(4) 0.052(4) -0.003(3) -0.008(3) -0.012(3)
C35 0.079(6) 0.053(5) 0.073(5) 0.001(4) -0.019(4) -0.026(4)
C36 0.117(9) 0.043(5) 0.118(9) -0.009(5) -0.049(7) -0.014(5)
C37 0.091(7) 0.054(5) 0.094(7) -0.023(5) -0.031(6) 0.007(5)
C38 0.056(4) 0.051(4) 0.078(5) -0.018(4) -0.023(4) 0.005(4)
P3 0.0540(12) 0.0574(13) 0.113(2) -0.0359(13) 0.0030(12) -0.0086(10)
F1 0.118(6) 0.115(6) 0.217(9) -0.027(6) -0.003(6) 0.049(5)
F2 0.177(8) 0.142(6) 0.133(6) -0.066(5) -0.017(6) -0.065(6)
F3 0.176(8) 0.061(4) 0.241(10) -0.023(5) -0.045(8) 0.024(4)
F4 0.112(5) 0.186(8) 0.135(6) -0.085(6) 0.010(5) -0.063(5)
F5 0.121(6) 0.204(9) 0.147(7) -0.075(6) 0.056(5) -0.090(6)
F6 0.066(3) 0.117(5) 0.148(6) -0.008(4) 0.001(4) -0.023(3)
P4 0.089(4) 0.078(3) 0.077(3) -0.015(3) 0.010(3) -0.026(3)
F7 0.512(81) 0.136(24) 0.503(83) -0.024(39) 0.202(71) 0.059(37)
F8 0.321(39) 0.716(93) 0.100(15) -0.013(29) -0.023(19) -0.349(55)
F9 0.436(47) 0.135(18) 0.191(23) -0.003(16) 0.128(27) 0.048(23)
F10 0.149(8) 0.317(17) 0.181(10) -0.130(11) 0.013(7) -0.050(9)
F11 0.242(17) 0.524(35) 0.273(18) -0.242(21) 0.097(15) -0.150(21)
F12 0.317(21) 0.258(18) 0.225(15) -0.005(13) -0.094(15) -0.046(16)
C42 0.215(28) 0.613(78) 0.105(16) -0.053(27) -0.039(17) 0.117(37)
C43 0.437(53) 0.147(17) 0.088(13) -0.046(13) 0.088(22) -0.114(28)
C44 0.431(47) 0.256(29) 0.143(18) -0.074(19) 0.090(23) -0.189(33)
O2 0.573(51) 0.201(20) 0.262(24) -0.036(18) -0.060(28) -0.090(27)
P5 0.039(5) 0.144(7) 0.043(5) 0.006(5) 0.014(5) 0.014(6)
F15 0.054(5) 0.199(13) 0.033(4) 0.029(6) -0.004(4) 0.035(7)
F14 0.207(17) 0.104(10) 0.087(9) -0.033(8) 0.069(10) 0.035(11)
F13 0.045(7) 0.161(11) 0.059(6) -0.003(6) 0.007(5) -0.033(7)
C40 1.068(188) 0.425(75) 0.378(66) -0.290(62) 0.433(94) -0.315(92)
O1 0.265(21) 0.215(19) 0.290(24) 0.105(18) -0.028(19) -0.045(16)
C41 0.327(37) 0.287(33) 0.126(16) -0.040(19) -0.018(20) -0.125(28)
C39 0.590(86) 0.322(48) 0.221(38) -0.134(35) -0.167(52) -0.006(51)

loop_
_atom_site_label
_atom_site_type_symbol
_atom_site_fract_x
_atom_site_fract_y
_atom_site_fract_z
_atom_site_U_iso_or_equiv
_atom_site_thermal_displace_type
_atom_site_occupancy
_atom_site_calc_flag
_atom_site_refinement_flags
_atom_site_disorder_group
Pd1 Pd -0.37543(5) 0.93581(4) 0.72431(2) 0.0395(2) Uani 1 d . .
P1 P -0.4243(2) 0.75433(14) 0.73432(8) 0.0407(4) Uani 1 d . .
P2 P -0.1359(2) 0.9221(2) 0.80934(8) 0.0448(4) Uani 1 d . .
N1 N -0.4753(6) 0.9990(5) 0.6359(3) 0.0509(14) Uani 1 d . .
N2 N -0.3149(6) 1.1065(5) 0.7159(3) 0.0497(14) Uani 1 d . .
C1 C -0.5835(7) 0.7170(6) 0.7779(3) 0.047(2) Uani 1 d . .
H1A H -0.5901(7) 0.7069(6) 0.8254(3) 0.057 Uiso 1 calc R .
C2 C -0.6662(7) 0.8233(6) 0.7390(4) 0.054(2) Uani 1 d . .
H2A H -0.6528(7) 0.8935(6) 0.7517(4) 0.065 Uiso 1 calc R .
H2B H -0.7580(7) 0.8100(6) 0.7472(4) 0.065 Uiso 1 calc R .
C3 C -0.6181(7) 0.8349(6) 0.6648(4) 0.053(2) Uani 1 d . .
H3A H -0.6889(7) 0.8134(6) 0.6445(4) 0.064 Uiso 1 calc R .
C4 C -0.5038(7) 0.7386(6) 0.6646(3) 0.048(2) Uani 1 d . .
H4A H -0.4487(7) 0.7454(6) 0.6234(3) 0.058 Uiso 1 calc R .
C5 C -0.5646(8) 0.6232(6) 0.6928(4) 0.057(2) Uani 1 d . .
C6 C -0.6075(7) 0.6108(6) 0.7555(4) 0.054(2) Uani 1 d . .
C7 C -0.5844(11) 0.5480(8) 0.6481(5) 0.082(3) Uani 1 d . .
H7A H -0.5415(11) 0.5790(8) 0.6055(5) 0.122 Uiso 1 calc R .
H7B H -0.6757(11) 0.5471(8) 0.6448(5) 0.122 Uiso 1 calc R .
H7C H -0.5486(11) 0.4700(8) 0.6655(5) 0.122 Uiso 1 calc R .
C8 C -0.6872(10) 0.5169(8) 0.7995(5) 0.078(3) Uani 1 d . .
H8A H -0.7037(10) 0.5308(8) 0.8423(5) 0.117 Uiso 1 calc R .
H8B H -0.6403(10) 0.4423(8) 0.8025(5) 0.117 Uiso 1 calc R .
H8C H -0.7682(10) 0.5178(8) 0.7817(5) 0.117 Uiso 1 calc R .
C9 C -0.5817(7) 0.9541(6) 0.6246(4) 0.053(2) Uani 1 d . .
C10 C -0.6532(9) 1.0125(8) 0.5741(4) 0.069(2) Uani 1 d . .
H10A H -0.7276(9) 0.9812(8) 0.5675(4) 0.082 Uiso 1 calc R .
C11 C -0.6169(10) 1.1167(8) 0.5326(4) 0.076(3) Uani 1 d . .
H11A H -0.6667(10) 1.1572(8) 0.4991(4) 0.092 Uiso 1 calc R .
C12 C -0.5063(9) 1.1575(7) 0.5427(4) 0.071(2) Uani 1 d . .
H12A H -0.4771(9) 1.2261(7) 0.5151(4) 0.085 Uiso 1 calc R .
C13 C -0.4382(9) 1.0982(7) 0.5931(4) 0.064(2) Uani 1 d . .
H13A H -0.3617(9) 1.1274(7) 0.5986(4) 0.077 Uiso 1 calc R .
C14 C -0.2980(7) 0.6385(6) 0.7566(3) 0.047(2) Uani 1 d . .
C15 C -0.3137(8) 0.5481(6) 0.8133(4) 0.057(2) Uani 1 d . .
H15A H -0.3919(8) 0.5432(6) 0.8397(4) 0.069 Uiso 1 calc R .
C16 C -0.2107(9) 0.4662(7) 0.8293(4) 0.067(2) Uani 1 d . .
H16A H -0.2209(9) 0.4049(7) 0.8665(4) 0.080 Uiso 1 calc R .
C17 C -0.0940(10) 0.4733(8) 0.7918(5) 0.080(3) Uani 1 d . .
H17A H -0.0251(10) 0.4187(8) 0.8042(5) 0.096 Uiso 1 calc R .
C18 C -0.0793(9) 0.5618(9) 0.7355(5) 0.076(3) Uani 1 d . .
H18A H -0.0012(9) 0.5649(9) 0.7091(5) 0.092 Uiso 1 calc R .
C19 C -0.1804(8) 0.6469(7) 0.7177(4) 0.060(2) Uani 1 d . .
H19A H -0.1693(8) 0.7080(7) 0.6806(4) 0.073 Uiso 1 calc R .
C20 C -0.2993(6) 0.8803(6) 0.8147(3) 0.0444(15) Uani 1 d . .
H20A H -0.3031(6) 0.7960(6) 0.8323(3) 0.053 Uiso 1 calc R .
C21 C -0.3717(7) 0.9457(7) 0.8613(3) 0.050(2) Uani 1 d . .
C22 C -0.3109(8) 1.0281(7) 0.8755(4) 0.054(2) Uani 1 d . .
C23 C -0.1721(7) 1.0442(7) 0.8457(4) 0.054(2) Uani 1 d . .
H23A H -0.1142(7) 1.0410(7) 0.8789(4) 0.065 Uiso 1 calc R .
H23B H -0.1659(7) 1.1177(7) 0.8129(4) 0.065 Uiso 1 calc R .
C24 C -0.5076(8) 0.9146(9) 0.8866(4) 0.073(2) Uani 1 d . .
H24A H -0.5289(8) 0.8527(9) 0.8692(4) 0.110 Uiso 1 calc R .
H24B H -0.5671(8) 0.9816(9) 0.8732(4) 0.110 Uiso 1 calc R .
H24C H -0.5139(8) 0.8895(9) 0.9335(4) 0.110 Uiso 1 calc R .
C25 C -0.3694(11) 1.1083(9) 0.9172(5) 0.088(3) Uani 1 d . .
H25A H -0.3058(11) 1.1596(9) 0.9200(5) 0.132 Uiso 1 calc R .
H25B H -0.3962(11) 1.0630(9) 0.9603(5) 0.132 Uiso 1 calc R .
H25C H -0.4433(11) 1.1534(9) 0.8980(5) 0.132 Uiso 1 calc R .
C26 C -0.0336(7) 0.8142(7) 0.8603(4) 0.054(2) Uani 1 d . .
C27 C -0.0622(9) 0.6965(8) 0.8787(5) 0.074(2) Uani 1 d . .
H27A H -0.1353(9) 0.6737(8) 0.8652(5) 0.088 Uiso 1 calc R .
C28 C 0.0216(11) 0.6135(9) 0.9179(5) 0.092(3) Uani 1 d . .
H28A H 0.0040(11) 0.5353(9) 0.9306(5) 0.111 Uiso 1 calc R .
C29 C 0.1287(10) 0.6487(11) 0.9370(5) 0.092(3) Uani 1 d . .
H29A H 0.1835(10) 0.5938(11) 0.9629(5) 0.110 Uiso 1 calc R .
C30 C 0.1567(9) 0.7607(12) 0.9192(5) 0.089(3) Uani 1 d . .
H30A H 0.2315(9) 0.7816(12) 0.9321(5) 0.107 Uiso 1 calc R .
C31 C 0.0750(8) 0.8472(9) 0.8812(4) 0.075(2) Uani 1 d . .
H31A H 0.0936(8) 0.9250(9) 0.8704(4) 0.090 Uiso 1 calc R .
C32 C -0.0430(7) 0.9564(7) 0.7296(3) 0.053(2) Uani 1 d . .
H32A H 0.0422(7) 0.9251(7) 0.7244(3) 0.064 Uiso 1 calc R .
C33 C -0.1062(7) 1.0369(7) 0.6713(4) 0.056(2) Uani 1 d . .
H33A H -0.0382(7) 1.0703(7) 0.6385(4) 0.067 Uiso 1 calc R .
H33B H -0.1548(7) 0.9909(7) 0.6522(4) 0.067 Uiso 1 calc R .
C34 C -0.1972(7) 1.1357(6) 0.6881(4) 0.052(2) Uani 1 d . .
C35 C -0.1609(9) 1.2486(7) 0.6752(4) 0.069(2) Uani 1 d . .
H35A H -0.0797(9) 1.2688(7) 0.6543(4) 0.083 Uiso 1 calc R .
C36 C -0.2502(12) 1.3304(8) 0.6948(6) 0.091(3) Uani 1 d . .
H36A H -0.2295(12) 1.4074(8) 0.6863(6) 0.109 Uiso 1 calc R .
C37 C -0.3679(11) 1.2994(8) 0.7264(5) 0.078(3) Uani 1 d . .
H37A H -0.4263(11) 1.3540(8) 0.7407(5) 0.094 Uiso 1 calc R .
C38 C -0.3989(8) 1.1871(7) 0.7367(4) 0.061(2) Uani 1 d . .
H38A H -0.4791(8) 1.1654(7) 0.7583(4) 0.073 Uiso 1 calc R .
P3 P 0.2115(2) 1.2080(2) 0.73288(14) 0.0725(7) Uani 1 d . .
F1 F 0.1371(8) 1.3301(7) 0.7105(5) 0.158(3) Uani 1 d . .
F2 F 0.2703(9) 1.2460(7) 0.7874(4) 0.141(3) Uani 1 d . .
F3 F 0.2905(9) 1.0894(6) 0.7531(5) 0.163(4) Uani 1 d . .
F4 F 0.1579(7) 1.1693(8) 0.6761(4) 0.134(3) Uani 1 d . .
F5 F 0.0884(8) 1.1628(9) 0.7789(4) 0.152(3) Uani 1 d . .
F6 F 0.3310(6) 1.2579(6) 0.6844(4) 0.115(2) Uani 1 d . .
P4 P 0.9626(6) 0.1891(5) 0.4601(3) 0.0820(15) Uani 0.50 d P .
F7 F 0.9681(60) 0.0645(27) 0.4847(32) 0.420(39) Uani 0.50 d P .
F8 F 1.0101(38) 0.1905(53) 0.5183(11) 0.374(35) Uani 0.50 d P .
F9 F 0.9711(38) 0.3046(21) 0.4249(13) 0.279(19) Uani 0.50 d P .
F10 F 0.9435(11) 0.1767(15) 0.3954(6) 0.203(5) Uani 1 d . .
F11 F 0.8392(17) 0.1740(22) 0.4873(9) 0.321(12) Uani 1 d . .
F12 F 1.0989(20) 0.1705(16) 0.4369(8) 0.270(8) Uani 1 d . .
C42 C 0.0297(32) 1.2455(41) 0.9263(12) 0.327(29) Uani 1 d . .
H42A H -0.0435(32) 1.2061(41) 0.9216(12) 0.490 Uiso 1 calc R .
H42B H 0.0600(32) 1.2932(41) 0.8845(12) 0.490 Uiso 1 calc R .
H42C H 0.0042(32) 1.2936(41) 0.9562(12) 0.490 Uiso 1 calc R .
C43 C 0.1151(44) 1.1750(24) 0.9470(10) 0.223(18) Uani 1 d . .
C44 C 0.2347(33) 1.2430(25) 0.9545(10) 0.270(18) Uani 1 d . .
H44A H 0.3051(33) 1.1878(25) 0.9702(10) 0.405 Uiso 1 calc R .
H44B H 0.2084(33) 1.2896(25) 0.9852(10) 0.405 Uiso 1 calc R .
H44C H 0.2626(33) 1.2925(25) 0.9128(10) 0.405 Uiso 1 calc R .
O2 O 0.1497(35) 1.0682(22) 0.9628(12) 0.343(16) Uani 1 d . .
P5 P 0.5184(6) 0.5051(13) 0.9949(6) 0.084(3) Uani 0.50 d P .
F15 F 0.4478(9) 0.5722(13) 0.9366(4) 0.109(5) Uani 0.50 d P .
F14 F 0.5581(18) 0.4079(12) 0.9642(7) 0.141(7) Uani 0.50 d P .
F13 F 0.6348(10) 0.5462(12) 0.9736(5) 0.092(4) Uani 0.50 d P .
C40 C -0.1975(96) 0.5164(57) 0.5230(29) 0.610(77) Uani 1 d . .
O1 O -0.2750(22) 0.5858(19) 0.5437(12) 0.286(12) Uani 1 d . .
C41 C -0.1801(31) 0.5762(27) 0.4524(11) 0.242(13) Uani 1 d . .
H41A H -0.1475(31) 0.6510(27) 0.4472(11) 0.363 Uiso 1 calc R .
H41B H -0.2622(31) 0.5863(27) 0.4342(11) 0.363 Uiso 1 calc R .
H41C H -0.1194(31) 0.5299(27) 0.4302(11) 0.363 Uiso 1 calc R .
C39 C -0.2857(52) 0.4563(38) 0.5140(19) 0.357(32) Uani 1 d . .
H39A H -0.3318(52) 0.4221(38) 0.5553(19) 0.535 Uiso 1 calc R .
H39B H -0.2463(52) 0.3957(38) 0.4943(19) 0.535 Uiso 1 calc R .
H39C H -0.3453(52) 0.5059(38) 0.4857(19) 0.535 Uiso 1 calc R .

loop_
_atom_type_symbol
_atom_type_description
_atom_type_scat_dispersion_real
_atom_type_scat_dispersion_imag
_atom_type_scat_source
C C 0.0033 0.0016 'International Tables Vol C Tables 4.2.6.8 and 6.1.1.4'
H H 0.0000 0.0000 'International Tables Vol C Tables 4.2.6.8 and 6.1.1.4'
N N 0.0061 0.0033 'International Tables Vol C Tables 4.2.6.8 and 6.1.1.4'
F F 0.0171 0.0103 'International Tables Vol C Tables 4.2.6.8 and 6.1.1.4'
P P 0.1023 0.0942 'International Tables Vol C Tables 4.2.6.8 and 6.1.1.4'
Pd Pd -0.9988 1.0072 'International Tables Vol C Tables 4.2.6.8 and 6.1.1.4'
O O 0.0106 0.0060 'International Tables Vol C Tables 4.2.6.8 and 6.1.1.4'

loop_
_geom_angle_atom_site_label_1
_geom_angle_atom_site_label_2
_geom_angle_atom_site_label_3
_geom_angle
_geom_angle_site_symmetry_1
_geom_angle_site_symmetry_3
_geom_angle_publ_flag
C20 Pd1 N2 88.7(2) . . ?
C20 Pd1 N1 173.5(2) . . ?
N2 Pd1 N1 91.2(2) . . ?
C20 Pd1 P1 88.9(2) . . ?
N2 Pd1 P1 176.1(2) . . ?
N1 Pd1 P1 91.6(2) . . ?
C14 P1 C4 111.1(3) . . ?
C14 P1 C1 112.6(3) . . ?
C4 P1 C1 82.1(3) . . ?
C14 P1 Pd1 117.6(2) . . ?
C4 P1 Pd1 112.9(2) . . ?
C1 P1 Pd1 115.3(2) . . ?
C26 P2 C20 112.7(3) . . ?
C26 P2 C23 108.5(4) . . ?
C20 P2 C23 97.8(3) . . ?
C26 P2 C32 104.6(3) . . ?
C20 P2 C32 118.8(3) . . ?
C23 P2 C32 114.3(4) . . ?
C9 N1 C13 117.3(6) . . ?
C9 N1 Pd1 124.3(5) . . ?
C13 N1 Pd1 117.9(5) . . ?
C34 N2 C38 119.5(6) . . ?
C34 N2 Pd1 120.7(5) . . ?
C38 N2 Pd1 119.8(5) . . ?
C6 C1 C2 108.0(6) . . ?
C6 C1 P1 101.9(5) . . ?
C2 C1 P1 97.7(4) . . ?
C1 C2 C3 105.7(6) . . ?
C9 C3 C4 112.7(6) . . ?
C9 C3 C2 116.9(6) . . ?
C4 C3 C2 105.4(6) . . ?
C5 C4 C3 105.6(6) . . ?
C5 C4 P1 101.8(5) . . ?
C3 C4 P1 98.9(4) . . ?
C6 C5 C7 128.7(7) . . ?
C6 C5 C4 111.1(6) . . ?
C7 C5 C4 119.7(7) . . ?
C5 C6 C8 128.3(7) . . ?
C5 C6 C1 110.6(6) . . ?
C8 C6 C1 120.5(7) . . ?
N1 C9 C10 120.4(7) . . ?
N1 C9 C3 120.1(6) . . ?
C10 C9 C3 119.4(7) . . ?
C9 C10 C11 121.4(8) . . ?
C12 C11 C10 117.5(8) . . ?
C11 C12 C13 119.8(8) . . ?
N1 C13 C12 123.6(8) . . ?
C19 C14 C15 120.6(7) . . ?
C19 C14 P1 117.5(5) . . ?
C15 C14 P1 121.7(6) . . ?
C16 C15 C14 118.7(8) . . ?
C17 C16 C15 121.5(8) . . ?
C16 C17 C18 119.6(8) . . ?
C17 C18 C19 120.7(8) . . ?
C14 C19 C18 118.8(8) . . ?
C21 C20 P2 102.8(5) . . ?
C21 C20 Pd1 109.5(4) . . ?
P2 C20 Pd1 111.2(3) . . ?
C22 C21 C24 125.5(7) . . ?
C22 C21 C20 117.4(6) . . ?
C24 C21 C20 117.1(7) . . ?
C21 C22 C25 125.6(8) . . ?
C21 C22 C23 117.1(6) . . ?
C25 C22 C23 117.3(7) . . ?
C22 C23 P2 102.5(5) . . ?
C31 C26 C27 119.8(7) . . ?
C31 C26 P2 119.6(7) . . ?
C27 C26 P2 120.6(6) . . ?
C26 C27 C28 119.2(9) . . ?
C29 C28 C27 119.5(10) . . ?
C30 C29 C28 121.5(9) . . ?
C29 C30 C31 121.2(9) . . ?
C26 C31 C30 118.8(10) . . ?
C33 C32 P2 119.4(5) . . ?
C34 C33 C32 114.2(6) . . ?
N2 C34 C35 122.0(8) . . ?
N2 C34 C33 115.6(6) . . ?
C35 C34 C33 122.4(7) . . ?
C34 C35 C36 117.3(9) . . ?
C37 C36 C35 120.8(8) . . ?
C36 C37 C38 119.0(9) . . ?
N2 C38 C37 121.2(8) . . ?
F3 P3 F1 177.5(5) . . ?
F3 P3 F2 88.2(5) . . ?
F1 P3 F2 91.6(5) . . ?
F3 P3 F5 92.8(6) . . ?
F1 P3 F5 89.7(5) . . ?
F2 P3 F5 93.1(5) . . ?
F3 P3 F4 90.8(5) . . ?
F1 P3 F4 89.3(6) . . ?
F2 P3 F4 177.6(5) . . ?
F5 P3 F4 89.2(4) . . ?
F3 P3 F6 89.6(5) . . ?
F1 P3 F6 87.8(4) . . ?
F2 P3 F6 88.2(4) . . ?
F5 P3 F6 177.3(5) . . ?
F4 P3 F6 89.6(4) . . ?
F11 P4 F9 109.1(18) . . ?
F11 P4 F8 94.2(16) . . ?
F9 P4 F8 101.4(28) . . ?
F11 P4 F7 79.1(22) . . ?
F9 P4 F7 168.3(23) . . ?
F8 P4 F7 86.0(31) . . ?
F11 P4 F12 164.1(14) . . ?
F9 P4 F12 86.5(15) . . ?
F8 P4 F12 85.0(19) . . ?
F7 P4 F12 85.1(22) . . ?
F11 P4 F10 97.5(9) . . ?
F9 P4 F10 81.0(15) . . ?
F8 P4 F10 166.6(23) . . ?
F7 P4 F10 89.8(28) . . ?
F12 P4 F10 81.9(8) . . ?
P4 F7 F7 157.2(77) . 2_756 ?
C42 C43 O2 144.6(50) . . ?
C42 C43 C44 108.2(31) . . ?
O2 C43 C44 107.1(41) . . ?
P5 P5 F15 89.0(33) 2_667 . ?
P5 P5 F13 9.2(43) 2_667 2_667 ?
F15 P5 F13 84.2(7) . 2_667 ?
P5 P5 F14 101.5(51) 2_667 . ?
F15 P5 F14 91.7(13) . . ?
F13 P5 F14 93.8(12) 2_667 . ?
P5 P5 F14 63.4(46) 2_667 2_667 ?
F15 P5 F14 88.2(10) . 2_667 ?
F13 P5 F14 71.2(9) 2_667 2_667 ?
F14 P5 F14 164.9(6) . 2_667 ?
P5 P5 F13 167.9(56) 2_667 . ?
F15 P5 F13 97.3(9) . . ?
F13 P5 F13 177.1(13) 2_667 . ?
F14 P5 F13 88.7(11) . . ?
F14 P5 F13 106.3(14) 2_667 . ?
P5 P5 F15 75.1(32) 2_667 2_667 ?
F15 P5 F15 164.1(3) . 2_667 ?
F13 P5 F15 80.0(6) 2_667 2_667 ?
F14 P5 F15 91.5(11) . 2_667 ?
F14 P5 F15 84.7(11) 2_667 2_667 ?
F13 P5 F15 98.3(9) . 2_667 ?
P5 F15 P5 15.9(3) . 2_667 ?
P5 F14 P5 15.1(6) . 2_667 ?
P5 F13 P5 3.0(14) 2_667 . ?
C39 C40 O1 94.0(78) . . ?
C39 C40 C41 92.1(58) . . ?
O1 C40 C41 101.2(66) . . ?

loop_
_geom_bond_atom_site_label_1
_geom_bond_atom_site_label_2
_geom_bond_distance
_geom_bond_site_symmetry_2
_geom_bond_publ_flag
Pd1 C20 2.084(6) . ?
Pd1 N2 2.146(6) . ?
Pd1 N1 2.175(6) . ?
Pd1 P1 2.221(2) . ?
P1 C14 1.813(7) . ?
P1 C4 1.836(7) . ?
P1 C1 1.836(7) . ?
P2 C26 1.794(7) . ?
P2 C20 1.799(7) . ?
P2 C23 1.806(7) . ?
P2 C32 1.820(7) . ?
N1 C9 1.346(9) . ?
N1 C13 1.351(9) . ?
N2 C34 1.332(9) . ?
N2 C38 1.356(10) . ?
C1 C6 1.514(10) . ?
C1 C2 1.557(10) . ?
C2 C3 1.573(11) . ?
C3 C9 1.514(10) . ?
C3 C4 1.565(10) . ?
C4 C5 1.518(10) . ?
C5 C6 1.332(11) . ?
C5 C7 1.508(11) . ?
C6 C8 1.508(11) . ?
C9 C10 1.372(10) . ?
C10 C11 1.381(12) . ?
C11 C12 1.351(13) . ?
C12 C13 1.352(11) . ?
C14 C19 1.390(10) . ?
C14 C15 1.397(10) . ?
C15 C16 1.383(11) . ?
C16 C17 1.369(13) . ?
C17 C18 1.379(14) . ?
C18 C19 1.396(11) . ?
C20 C21 1.504(9) . ?
C21 C22 1.333(10) . ?
C21 C24 1.498(10) . ?
C22 C25 1.506(11) . ?
C22 C23 1.515(11) . ?
C26 C31 1.387(11) . ?
C26 C27 1.406(12) . ?
C27 C28 1.413(12) . ?
C28 C29 1.37(2) . ?
C29 C30 1.34(2) . ?
C30 C31 1.407(13) . ?
C32 C33 1.527(10) . ?
C33 C34 1.524(11) . ?
C34 C35 1.383(11) . ?
C35 C36 1.387(14) . ?
C36 C37 1.361(15) . ?
C37 C38 1.364(12) . ?
P3 F3 1.545(7) . ?
P3 F1 1.561(7) . ?
P3 F2 1.554(7) . ?
P3 F5 1.567(7) . ?
P3 F4 1.574(7) . ?
P3 F6 1.578(7) . ?
P4 F11 1.35(2) . ?
P4 F9 1.39(2) . ?
P4 F8 1.39(2) . ?
P4 F7 1.44(3) . ?
P4 F12 1.46(2) . ?
P4 F10 1.458(12) . ?
F7 F7 1.61(7) 2_756 ?
C42 C43 1.20(4) . ?
C43 O2 1.25(3) . ?
C43 C44 1.59(4) . ?
P5 P5 0.430(7) 2_667 ?
P5 F15 1.513(15) . ?
P5 F13 1.758(11) 2_667 ?
P5 F14 1.47(2) . ?
P5 F14 1.61(2) 2_667 ?
P5 F13 1.335(12) . ?
P5 F15 1.565(15) 2_667 ?
F15 P5 1.565(15) 2_667 ?
F14 P5 1.61(2) 2_667 ?
F13 P5 1.758(11) 2_667 ?
C40 C39 1.28(9) . ?
C40 O1 1.22(6) . ?
C40 C41 1.48(6) . ?
